data_4072557
loop_
_publ_author_name
'DuPont, Julie A.'
'Coxey, Michael B.'
'Schebler, Peter J.'
'Incarvito, Christopher D.'
'Dougherty, William G.'
'Yap, Glenn P. A.'
'Rheingold, Arnold L.'
'Riordan, Charles G.'

_publ_section_title
;
 High-Spin Organocobalt(II) Complexes in a Thioether Coordination
 Environment
;
_journal_issue 4
_journal_name_full Organometallics
_journal_page_first 971
_journal_paper_doi 10.1021/om0608253
_journal_volume 26
_journal_year 2007
_chemical_formula_sum 'C24 H43 B Ni S3'
_chemical_formula_weight 497.28
_chemical_name_systematic
; 

? 

;
_space_group_IT_number 14
_symmetry_cell_setting monoclinic
_symmetry_space_group_name_Hall '-P 2yn'
_symmetry_space_group_name_H-M 'P 1 21/n 1'
_atom_sites_solution_hydrogens geom
_atom_sites_solution_primary direct
_atom_sites_solution_secondary difmap
_audit_creation_method SHELXL-97
_cell_angle_alpha 90.00
_cell_angle_beta 95.353(2)
_cell_angle_gamma 90.00
_cell_formula_units_Z 4
_cell_length_a 9.9823(9)
_cell_length_b 11.4566(10)
_cell_length_c 23.248(2)
_cell_measurement_reflns_used 5305
_cell_measurement_temperature 150(2)
_cell_measurement_theta_max 28.12
_cell_measurement_theta_min 2.30
_cell_volume 2647.1(4)
_computing_cell_refinement 'Bruker SMART'
_computing_data_collection 'Bruker SMART'
_computing_data_reduction 'Bruker SAINT'
_computing_molecular_graphics 'Bruker SHELXTL'
_computing_publication_material 'Bruker SHELXTL'
_computing_structure_refinement 'SHELXL-97 (Sheldrick, 1997)'
_computing_structure_solution 'SHELXS-97 (Sheldrick, 1990)'
_diffrn_ambient_temperature 150(2)
_diffrn_detector_area_resol_mean 836.6
_diffrn_measured_fraction_theta_full 0.974
_diffrn_measured_fraction_theta_max 0.914
_diffrn_measurement_device_type 'CCD area detector'
_diffrn_measurement_method 'phi and omega scans'
_diffrn_radiation_monochromator graphite
_diffrn_radiation_source 'fine-focus sealed tube'
_diffrn_radiation_type MoK\a
_diffrn_radiation_wavelength 0.71073
_diffrn_reflns_av_R_equivalents 0.0446
_diffrn_reflns_av_sigmaI/netI 0.0620
_diffrn_reflns_limit_h_max 12
_diffrn_reflns_limit_h_min -13
_diffrn_reflns_limit_k_max 11
_diffrn_reflns_limit_k_min -15
_diffrn_reflns_limit_l_max 25
_diffrn_reflns_limit_l_min -30
_diffrn_reflns_number 15770
_diffrn_reflns_theta_full 25.00
_diffrn_reflns_theta_max 28.29
_diffrn_reflns_theta_min 1.98
_diffrn_standards_decay_% <1
_exptl_absorpt_coefficient_mu 0.978
_exptl_absorpt_correction_T_max 0.913
_exptl_absorpt_correction_T_min 0.687
_exptl_absorpt_correction_type multi-scan
_exptl_absorpt_process_details sadabs
_exptl_crystal_colour yellow-brown
_exptl_crystal_density_diffrn 1.248
_exptl_crystal_density_method 'not measured'
_exptl_crystal_description plate
_exptl_crystal_F_000 1072
_exptl_crystal_size_max 0.30
_exptl_crystal_size_mid 0.20
_exptl_crystal_size_min 0.05
_refine_diff_density_max 0.665
_refine_diff_density_min -0.284
_refine_diff_density_rms 0.077
_refine_ls_extinction_method none
_refine_ls_goodness_of_fit_ref 1.000
_refine_ls_hydrogen_treatment constr
_refine_ls_matrix_type full
_refine_ls_number_parameters 262
_refine_ls_number_reflns 6018
_refine_ls_number_restraints 0
_refine_ls_restrained_S_all 1.000
_refine_ls_R_factor_all 0.0737
_refine_ls_R_factor_gt 0.0423
_refine_ls_shift/su_max 0.001
_refine_ls_shift/su_mean 0.000
_refine_ls_structure_factor_coef Fsqd
_refine_ls_weighting_details 'calc w=1/[\s^2^(Fo^2^)+(0.0480P)^2^] where P=(Fo^2^+2Fc^2^)/3'
_refine_ls_weighting_scheme calc
_refine_ls_wR_factor_gt 0.0881
_refine_ls_wR_factor_ref 0.0992
_reflns_number_gt 4287
_reflns_number_total 6018
_reflns_threshold_expression >2sigma(I)
_cod_data_source_file om0608253si20060908_024008.cif
_cod_data_source_block cgr146
_cod_depositor_comments
;
The following automatic conversions were performed:

'_symmetry_cell_setting' value 'Monoclinic' changed to 'monoclinic'
according to /home/saulius/struct/CIF-dictionaries/cif_core.dic
dictionary named 'cif_core.dic' version 2.4.1 from 2010-06-29.

Automatic conversion script
Id: cif_fix_values 1715 2011-07-08 13:25:40Z adriana 
;
_cod_original_sg_symbol_H-M P2(1)/n
_cod_database_code 4072557

loop_
_symmetry_equiv_pos_as_xyz
'x, y, z'
'-x+1/2, y+1/2, -z+1/2'
'-x, -y, -z'
'x-1/2, -y-1/2, z-1/2'

loop_
_atom_site_label
_atom_site_type_symbol
_atom_site_fract_x
_atom_site_fract_y
_atom_site_fract_z
_atom_site_U_iso_or_equiv
_atom_site_adp_type
_atom_site_occupancy
_atom_site_symmetry_multiplicity
_atom_site_calc_flag
_atom_site_refinement_flags
Ni1 Ni 0.54710(3) 0.76446(3) 0.108625(14) 0.02011(10) Uani 1 1 d .
B1 B 0.6082(3) 0.7782(3) 0.24888(12) 0.0201(6) Uani 1 1 d .
S1 S 0.52418(7) 0.76360(7) 0.36394(3) 0.03054(18) Uani 1 1 d .
S2 S 0.41332(6) 0.86546(5) 0.16044(3) 0.01883(14) Uani 1 1 d .
S3 S 0.54449(6) 0.60443(5) 0.16330(3) 0.01930(15) Uani 1 1 d .
C1 C 0.7433(2) 0.7854(2) 0.21464(10) 0.0197(5) Uani 1 1 d .
C2 C 0.7872(3) 0.8850(2) 0.18730(11) 0.0242(6) Uani 1 1 d .
H2A H 0.7333 0.9534 0.1869 0.029 Uiso 1 1 calc R
C3 C 0.9065(3) 0.8885(2) 0.16053(12) 0.0289(6) Uani 1 1 d .
H3A H 0.9324 0.9584 0.1425 0.035 Uiso 1 1 calc R
C4 C 0.9868(3) 0.7908(3) 0.16019(12) 0.0321(7) Uani 1 1 d .
H4A H 1.0678 0.7923 0.1417 0.039 Uiso 1 1 calc R
C5 C 0.9478(3) 0.6901(3) 0.18719(12) 0.0305(6) Uani 1 1 d .
H5A H 1.0022 0.6221 0.1873 0.037 Uiso 1 1 calc R
C6 C 0.8295(3) 0.6883(2) 0.21405(11) 0.0253(6) Uani 1 1 d .
H6A H 0.8056 0.6187 0.2328 0.030 Uiso 1 1 calc R
C7 C 0.6582(3) 0.7898(2) 0.31829(10) 0.0228(6) Uani 1 1 d .
H7A H 0.6949 0.8691 0.3261 0.027 Uiso 1 1 calc R
H7B H 0.7317 0.7332 0.3282 0.027 Uiso 1 1 calc R
C8 C 0.5956(3) 0.7963(3) 0.43759(11) 0.0271(6) Uani 1 1 d .
C9 C 0.4886(3) 0.7650(4) 0.47692(13) 0.0545(10) Uani 1 1 d .
H9A H 0.5223 0.7811 0.5171 0.082 Uiso 1 1 calc R
H9B H 0.4666 0.6819 0.4726 0.082 Uiso 1 1 calc R
H9C H 0.4078 0.8117 0.4665 0.082 Uiso 1 1 calc R
C10 C 0.6274(4) 0.9250(3) 0.44335(14) 0.0557(10) Uani 1 1 d .
H10A H 0.6656 0.9416 0.4829 0.084 Uiso 1 1 calc R
H10B H 0.5447 0.9703 0.4348 0.084 Uiso 1 1 calc R
H10C H 0.6925 0.9464 0.4161 0.084 Uiso 1 1 calc R
C11 C 0.7220(4) 0.7262(4) 0.45330(14) 0.0620(11) Uani 1 1 d .
H11A H 0.7582 0.7454 0.4928 0.093 Uiso 1 1 calc R
H11B H 0.7890 0.7451 0.4265 0.093 Uiso 1 1 calc R
H11C H 0.7009 0.6428 0.4508 0.093 Uiso 1 1 calc R
C12 C 0.5028(3) 0.8853(2) 0.23136(10) 0.0211(5) Uani 1 1 d .
H12A H 0.5532 0.9598 0.2320 0.025 Uiso 1 1 calc R
H12B H 0.4369 0.8906 0.2605 0.025 Uiso 1 1 calc R
C13 C 0.3557(3) 1.0139(2) 0.13740(11) 0.0226(6) Uani 1 1 d .
C14 C 0.2686(3) 0.9961(3) 0.08040(12) 0.0319(7) Uani 1 1 d .
H14A H 0.2348 1.0717 0.0657 0.048 Uiso 1 1 calc R
H14B H 0.1926 0.9451 0.0868 0.048 Uiso 1 1 calc R
H14C H 0.3227 0.9600 0.0521 0.048 Uiso 1 1 calc R
C15 C 0.4718(3) 1.0975(2) 0.13050(12) 0.0303(6) Uani 1 1 d .
H15A H 0.4360 1.1741 0.1183 0.046 Uiso 1 1 calc R
H15B H 0.5272 1.0670 0.1013 0.046 Uiso 1 1 calc R
H15C H 0.5269 1.1051 0.1675 0.046 Uiso 1 1 calc R
C16 C 0.2696(3) 1.0593(2) 0.18309(12) 0.0313(7) Uani 1 1 d .
H16A H 0.2371 1.1379 0.1725 0.047 Uiso 1 1 calc R
H16B H 0.3234 1.0623 0.2205 0.047 Uiso 1 1 calc R
H16C H 0.1926 1.0072 0.1858 0.047 Uiso 1 1 calc R
C17 C 0.5288(3) 0.6524(2) 0.23666(10) 0.0199(5) Uani 1 1 d .
H17A H 0.4325 0.6618 0.2427 0.024 Uiso 1 1 calc R
H17B H 0.5677 0.5928 0.2642 0.024 Uiso 1 1 calc R
C18 C 0.3972(3) 0.5104(2) 0.14258(11) 0.0254(6) Uani 1 1 d .
C19 C 0.4193(3) 0.4622(3) 0.08300(12) 0.0360(7) Uani 1 1 d .
H19A H 0.3440 0.4112 0.0696 0.054 Uiso 1 1 calc R
H19B H 0.5033 0.4175 0.0854 0.054 Uiso 1 1 calc R
H19C H 0.4248 0.5270 0.0558 0.054 Uiso 1 1 calc R
C20 C 0.2655(3) 0.5773(3) 0.13978(13) 0.0335(7) Uani 1 1 d .
H20A H 0.1907 0.5242 0.1287 0.050 Uiso 1 1 calc R
H20B H 0.2667 0.6399 0.1111 0.050 Uiso 1 1 calc R
H20C H 0.2542 0.6112 0.1777 0.050 Uiso 1 1 calc R
C21 C 0.4000(3) 0.4112(2) 0.18626(13) 0.0351(7) Uani 1 1 d .
H21A H 0.3231 0.3594 0.1766 0.053 Uiso 1 1 calc R
H21B H 0.3950 0.4434 0.2250 0.053 Uiso 1 1 calc R
H21C H 0.4838 0.3670 0.1853 0.053 Uiso 1 1 calc R
C22 C 0.5967(3) 0.8801(2) 0.04848(11) 0.0331(7) Uani 1 1 d .
H22A H 0.5241 0.9317 0.0313 0.040 Uiso 1 1 calc R
H22B H 0.6850 0.9194 0.0557 0.040 Uiso 1 1 calc R
C23 C 0.5976(3) 0.7661(3) 0.02818(13) 0.0398(8) Uani 1 1 d .
H23A H 0.5310 0.7412 -0.0043 0.048 Uiso 1 1 calc R
C24 C 0.6749(3) 0.6843(3) 0.05893(12) 0.0371(7) Uani 1 1 d .
H24A H 0.7717 0.7022 0.0672 0.045 Uiso 1 1 calc R
H24B H 0.6561 0.6014 0.0492 0.045 Uiso 1 1 calc R

loop_
_atom_site_aniso_label
_atom_site_aniso_U_11
_atom_site_aniso_U_22
_atom_site_aniso_U_33
_atom_site_aniso_U_23
_atom_site_aniso_U_13
_atom_site_aniso_U_12
Ni1 0.02455(19) 0.01649(17) 0.01991(17) 0.00069(13) 0.00527(13) 0.00410(14)
B1 0.0211(15) 0.0190(15) 0.0197(14) -0.0001(11) -0.0002(11) 0.0018(12)
S1 0.0257(4) 0.0443(4) 0.0218(3) -0.0051(3) 0.0030(3) -0.0123(3)
S2 0.0205(3) 0.0151(3) 0.0211(3) 0.0004(2) 0.0030(2) 0.0022(2)
S3 0.0209(3) 0.0149(3) 0.0223(3) -0.0009(2) 0.0032(3) 0.0017(2)
C1 0.0180(12) 0.0212(13) 0.0195(13) -0.0029(10) 0.0000(10) -0.0002(10)
C2 0.0256(14) 0.0195(13) 0.0279(14) -0.0029(11) 0.0046(11) 0.0018(11)
C3 0.0275(15) 0.0278(15) 0.0323(15) 0.0030(12) 0.0072(12) -0.0053(12)
C4 0.0236(15) 0.0389(17) 0.0350(16) -0.0019(13) 0.0087(12) -0.0010(13)
C5 0.0197(14) 0.0323(16) 0.0396(17) 0.0011(13) 0.0039(12) 0.0056(12)
C6 0.0219(14) 0.0246(14) 0.0290(15) 0.0028(12) 0.0007(11) 0.0024(11)
C7 0.0195(13) 0.0258(14) 0.0232(13) -0.0023(11) 0.0039(10) -0.0025(11)
C8 0.0274(15) 0.0336(16) 0.0200(13) -0.0030(12) 0.0010(11) -0.0048(12)
C9 0.049(2) 0.086(3) 0.0295(17) -0.0112(18) 0.0111(15) -0.026(2)
C10 0.088(3) 0.045(2) 0.0345(18) -0.0148(16) 0.0077(18) -0.025(2)
C11 0.064(3) 0.087(3) 0.0336(19) 0.0030(19) -0.0054(17) 0.027(2)
C12 0.0248(14) 0.0198(13) 0.0192(12) -0.0019(10) 0.0045(10) 0.0013(11)
C13 0.0236(14) 0.0160(13) 0.0282(14) 0.0003(11) 0.0024(11) 0.0061(11)
C14 0.0317(16) 0.0294(16) 0.0342(16) 0.0058(13) 0.0013(13) 0.0051(13)
C15 0.0321(16) 0.0195(14) 0.0406(17) 0.0018(12) 0.0096(13) 0.0017(12)
C16 0.0296(16) 0.0261(15) 0.0389(17) 0.0007(13) 0.0071(13) 0.0109(12)
C17 0.0228(13) 0.0186(12) 0.0186(12) 0.0020(10) 0.0026(10) 0.0016(11)
C18 0.0240(14) 0.0226(14) 0.0295(15) -0.0078(11) 0.0025(11) -0.0016(11)
C19 0.0372(17) 0.0363(18) 0.0343(16) -0.0143(14) 0.0015(13) -0.0035(14)
C20 0.0214(14) 0.0305(16) 0.0483(18) -0.0102(14) 0.0011(13) -0.0032(12)
C21 0.0394(18) 0.0208(15) 0.0455(18) -0.0029(13) 0.0065(14) -0.0097(13)
C22 0.0433(18) 0.0302(16) 0.0282(15) 0.0088(12) 0.0163(13) 0.0085(14)
C23 0.051(2) 0.0440(19) 0.0269(15) 0.0038(14) 0.0176(14) 0.0121(16)
C24 0.0434(19) 0.0353(17) 0.0360(17) 0.0013(14) 0.0217(14) 0.0099(15)

loop_
_atom_type_symbol
_atom_type_description
_atom_type_scat_dispersion_real
_atom_type_scat_dispersion_imag
_atom_type_scat_source
C C 0.0033 0.0016 'International Tables Vol C Tables 4.2.6.8 and 6.1.1.4'
H H 0.0000 0.0000 'International Tables Vol C Tables 4.2.6.8 and 6.1.1.4'
B B 0.0013 0.0007 'International Tables Vol C Tables 4.2.6.8 and 6.1.1.4'
S S 0.1246 0.1234 'International Tables Vol C Tables 4.2.6.8 and 6.1.1.4'
Ni Ni 0.3393 1.1124 'International Tables Vol C Tables 4.2.6.8 and 6.1.1.4'

loop_
_geom_angle_atom_site_label_1
_geom_angle_atom_site_label_2
_geom_angle_atom_site_label_3
_geom_angle
C23 Ni1 C24 40.09(12)
C23 Ni1 C22 40.57(12)
C24 Ni1 C22 72.17(12)
C23 Ni1 S2 136.87(9)
C24 Ni1 S2 175.44(9)
C22 Ni1 S2 103.52(8)
C23 Ni1 S3 124.25(9)
C24 Ni1 S3 89.64(9)
C22 Ni1 S3 161.59(8)
S2 Ni1 S3 94.59(3)
C1 B1 C12 112.4(2)
C1 B1 C7 106.5(2)
C12 B1 C7 108.1(2)
C1 B1 C17 111.4(2)
C12 B1 C17 108.8(2)
C7 B1 C17 109.5(2)
C7 S1 C8 105.66(12)
C12 S2 C13 105.08(11)
C12 S2 Ni1 106.85(8)
C13 S2 Ni1 120.62(8)
C17 S3 C18 106.56(12)
C17 S3 Ni1 107.07(8)
C18 S3 Ni1 112.41(9)
C2 C1 C6 115.1(2)
C2 C1 B1 124.9(2)
C6 C1 B1 119.9(2)
C3 C2 C1 123.0(2)
C4 C3 C2 120.0(3)
C3 C4 C5 119.0(3)
C4 C5 C6 120.2(3)
C5 C6 C1 122.7(3)
B1 C7 S1 112.78(18)
C10 C8 C11 109.4(3)
C10 C8 C9 109.4(3)
C11 C8 C9 110.4(3)
C10 C8 S1 110.0(2)
C11 C8 S1 111.2(2)
C9 C8 S1 106.4(2)
B1 C12 S2 112.41(17)
C16 C13 C15 110.1(2)
C16 C13 C14 109.8(2)
C15 C13 C14 111.7(2)
C16 C13 S2 107.00(18)
C15 C13 S2 112.80(18)
C14 C13 S2 105.28(18)
B1 C17 S3 110.06(16)
C20 C18 C21 111.6(2)
C20 C18 C19 110.0(2)
C21 C18 C19 109.9(2)
C20 C18 S3 112.39(19)
C21 C18 S3 107.24(18)
C19 C18 S3 105.56(18)
C23 C22 Ni1 68.19(16)
C24 C23 C22 119.1(3)
C24 C23 Ni1 71.45(17)
C22 C23 Ni1 71.23(16)
C23 C24 Ni1 68.46(16)

loop_
_geom_bond_atom_site_label_1
_geom_bond_atom_site_label_2
_geom_bond_distance
Ni1 C23 1.982(3)
Ni1 C24 2.020(3)
Ni1 C22 2.021(3)
Ni1 S2 2.2075(7)
Ni1 S3 2.2325(7)
B1 C1 1.632(4)
B1 C12 1.642(4)
B1 C7 1.649(4)
B1 C17 1.657(4)
S1 C7 1.809(2)
S1 C8 1.831(3)
S2 C12 1.815(2)
S2 C13 1.858(3)
S3 C17 1.812(2)
S3 C18 1.850(3)
C1 C2 1.396(3)
C1 C6 1.406(4)
C2 C3 1.395(4)
C3 C4 1.378(4)
C4 C5 1.386(4)
C5 C6 1.387(4)
C8 C10 1.511(4)
C8 C11 1.512(4)
C8 C9 1.512(4)
C13 C16 1.519(3)
C13 C15 1.524(4)
C13 C14 1.529(4)
C18 C20 1.518(4)
C18 C21 1.522(4)
C18 C19 1.526(4)
C22 C23 1.388(4)
C23 C24 1.372(4)
